data_2214205
loop_
_publ_author_name
'Andrighetti-Fr\"ohner, Carla Regina'
'Nunes, Ricardo Jos\'e'
'da Silva, Luiz Everson'
'Sim\~oes, Cl\'audia Maria Oliveira'
'Foro, Sabine'

_publ_section_title
;
 Pyridinium
 4-[(1<i>E</i>)-3-oxo-3-phenylprop-1-en-1-yl]benzenesulfonate
;
_journal_coeditor_code GW2010
_journal_issue 7
_journal_name_full 'Acta Crystallographica Section E'
_journal_page_first o3156
_journal_page_last o3157
_journal_paper_doi 10.1107/S1600536807027146
_journal_volume 63
_journal_year 2007
_chemical_formula_iupac 'C5 H6 N +, C15 H11 O4 S -'
_chemical_formula_moiety 'C5 H6 N +, C15 H11 O4 S -'
_chemical_formula_sum 'C20 H17 N O4 S'
_chemical_formula_weight 367.41
_chemical_name_systematic
;
Pyridinium 4-[(1<i>E</i>)-3-oxo-3-phenylprop-1-en-1-yl]benzenesulfonate
;
_space_group_IT_number 14
_symmetry_cell_setting monoclinic
_symmetry_space_group_name_Hall '-P 2ybc'
_symmetry_space_group_name_H-M 'P 1 21/c 1'
_atom_sites_solution_hydrogens difmap
_atom_sites_solution_primary direct
_atom_sites_solution_secondary difmap
_audit_creation_method SHELXL-97
_cell_angle_alpha 90.00
_cell_angle_beta 96.61(2)
_cell_angle_gamma 90.00
_cell_formula_units_Z 4
_cell_length_a 17.034(2)
_cell_length_b 9.0682(9)
_cell_length_c 11.832(2)
_cell_measurement_reflns_used 25
_cell_measurement_temperature 299(2)
_cell_measurement_theta_max 15.76
_cell_measurement_theta_min 5.53
_cell_volume 1815.5(4)
_computing_cell_refinement CAD-4/PC
_computing_data_collection 'CAD-4/PC (Enraf--Nonius, 1996)'
_computing_data_reduction 'REDU4 (Stoe & Cie, 1987)'
_computing_molecular_graphics 'PLATON (Spek, 2003)'
_computing_publication_material SHELXL97
_computing_structure_refinement 'SHELXL97 (Sheldrick, 1997)'
_computing_structure_solution 'SHELXS97 (Sheldrick, 1997)'
_diffrn_ambient_temperature 299(2)
_diffrn_measured_fraction_theta_full 1.000
_diffrn_measured_fraction_theta_max 1.000
_diffrn_measurement_device_type 'Enraf--Nonius CAD-4'
_diffrn_measurement_method \w/2\q
_diffrn_radiation_monochromator graphite
_diffrn_radiation_source 'fine-focus sealed tube'
_diffrn_radiation_type CuK\a
_diffrn_radiation_wavelength 1.54180
_diffrn_reflns_av_R_equivalents 0.0214
_diffrn_reflns_av_sigmaI/netI 0.0187
_diffrn_reflns_limit_h_max 20
_diffrn_reflns_limit_h_min -20
_diffrn_reflns_limit_k_max 1
_diffrn_reflns_limit_k_min -10
_diffrn_reflns_limit_l_max 0
_diffrn_reflns_limit_l_min -14
_diffrn_reflns_number 3698
_diffrn_reflns_theta_full 66.95
_diffrn_reflns_theta_max 66.95
_diffrn_reflns_theta_min 2.61
_diffrn_standards_decay_% 1.0
_diffrn_standards_interval_time 120
_diffrn_standards_number 3
_exptl_absorpt_coefficient_mu 1.800
_exptl_absorpt_correction_T_max 0.5716
_exptl_absorpt_correction_T_min 0.4665
_exptl_absorpt_correction_type none
_exptl_crystal_colour colorless
_exptl_crystal_density_diffrn 1.344
_exptl_crystal_density_method 'not measured'
_exptl_crystal_description prism
_exptl_crystal_F_000 768
_exptl_crystal_size_max 0.50
_exptl_crystal_size_mid 0.40
_exptl_crystal_size_min 0.35
_refine_diff_density_max 0.628
_refine_diff_density_min -0.331
_refine_ls_extinction_coef 0.0102(7)
_refine_ls_extinction_expression Fc^*^=kFc[1+0.001xFc^2^\l^3^/sin(2\q)]^-1/4^
_refine_ls_extinction_method SHELXL97
_refine_ls_goodness_of_fit_ref 1.085
_refine_ls_hydrogen_treatment refxyz
_refine_ls_matrix_type full
_refine_ls_number_parameters 287
_refine_ls_number_reflns 3222
_refine_ls_number_restraints 0
_refine_ls_restrained_S_all 1.085
_refine_ls_R_factor_all 0.0528
_refine_ls_R_factor_gt 0.0466
_refine_ls_shift/su_max 0.011
_refine_ls_shift/su_mean 0.001
_refine_ls_structure_factor_coef Fsqd
_refine_ls_weighting_details 'calc w=1/[\s^2^(Fo^2^)+(0.0751P)^2^+0.5382P] where P=(Fo^2^+2Fc^2^)/3'
_refine_ls_weighting_scheme calc
_refine_ls_wR_factor_gt 0.1253
_refine_ls_wR_factor_ref 0.1304
_reflns_number_gt 2812
_reflns_number_total 3222
_reflns_threshold_expression I>2\s(I)
_cod_data_source_file gw2010.cif
_cod_data_source_block I
_cod_original_sg_symbol_H-M 'P 21/c'
_cod_database_code 2214205
_cod_database_fobs_code 2214205

loop_
_symmetry_equiv_pos_as_xyz
'x, y, z'
'-x, y+1/2, -z+1/2'
'-x, -y, -z'
'x, -y-1/2, z-1/2'

loop_
_atom_site_type_symbol
_atom_site_label
_atom_site_fract_x
_atom_site_fract_y
_atom_site_fract_z
_atom_site_U_iso_or_equiv
_atom_site_adp_type
_atom_site_calc_flag
_atom_site_occupancy
C C1 0.80306(11) 0.3144(2) 0.48579(15) 0.0434(4) Uani d 1
C C2 0.74863(13) 0.3635(3) 0.55464(18) 0.0578(5) Uani d 1
H H2 0.7650(14) 0.371(3) 0.637(2) 0.069 Uiso d 1
C C3 0.67524(15) 0.4100(3) 0.5077(2) 0.0680(7) Uani d 1
H H3 0.6361(16) 0.438(3) 0.552(2) 0.082 Uiso d 1
C C4 0.65352(13) 0.4073(3) 0.39073(18) 0.0562(5) Uani d 1
C C5 0.70969(13) 0.3585(3) 0.32180(18) 0.0556(5) Uani d 1
H H5 0.6971(14) 0.362(3) 0.239(2) 0.067 Uiso d 1
C C6 0.78310(12) 0.3124(2) 0.36801(17) 0.0497(5) Uani d 1
H H6 0.8187(14) 0.280(3) 0.319(2) 0.060 Uiso d 1
C C7 0.57396(14) 0.4526(3) 0.3450(2) 0.0637(6) Uani d 1
H H7 0.5450(16) 0.497(3) 0.396(2) 0.076 Uiso d 1
C C8 0.53797(14) 0.4310(3) 0.2422(2) 0.0616(6) Uani d 1
H H8 0.5646(16) 0.384(3) 0.195(2) 0.074 Uiso d 1
C C9 0.45594(13) 0.4810(3) 0.20943(19) 0.0580(5) Uani d 1
C C10 0.41123(12) 0.4272(3) 0.10151(19) 0.0558(5) Uani d 1
C C11 0.44235(16) 0.3312(3) 0.0279(2) 0.0720(7) Uani d 1
H H11 0.4978(18) 0.301(3) 0.043(2) 0.086 Uiso d 1
C C12 0.3978(2) 0.2849(4) -0.0710(3) 0.0889(9) Uani d 1
H H12 0.422(2) 0.216(4) -0.118(3) 0.107 Uiso d 1
C C13 0.32098(19) 0.3328(4) -0.0956(3) 0.0889(9) Uani d 1
H H13 0.291(2) 0.295(4) -0.168(3) 0.107 Uiso d 1
C C14 0.28989(19) 0.4295(4) -0.0243(3) 0.0900(9) Uani d 1
H H14 0.237(2) 0.466(4) -0.038(3) 0.108 Uiso d 1
C C15 0.33423(16) 0.4772(4) 0.0733(3) 0.0798(8) Uani d 1
H H15 0.3127(18) 0.528(4) 0.125(3) 0.096 Uiso d 1
C C16 0.08162(15) 0.0924(3) 0.7718(2) 0.0652(6) Uani d 1
H H16 0.0719(16) -0.001(3) 0.780(2) 0.078 Uiso d 1
C C17 0.11958(16) 0.1533(3) 0.6884(2) 0.0690(7) Uani d 1
H H17 0.1418(17) 0.094(3) 0.629(2) 0.083 Uiso d 1
C C18 0.12957(16) 0.3035(3) 0.6861(2) 0.0682(7) Uani d 1
H H18 0.1561(17) 0.355(3) 0.628(3) 0.082 Uiso d 1
C C19 0.10134(15) 0.3879(3) 0.7679(2) 0.0648(6) Uani d 1
H H19 0.1070(16) 0.492(3) 0.770(2) 0.078 Uiso d 1
C C20 0.06361(13) 0.3233(3) 0.8491(2) 0.0625(6) Uani d 1
H H20 0.0440(16) 0.370(3) 0.909(2) 0.075 Uiso d 1
N N1 0.05438(11) 0.1787(3) 0.84973(16) 0.0629(5) Uani d 1
H H1N 0.0250(16) 0.139(3) 0.908(2) 0.076 Uiso d 1
O O1 0.89724(9) 0.24374(16) 0.66460(12) 0.0551(4) Uani d 1
O O2 0.91260(9) 0.11703(16) 0.48774(13) 0.0590(4) Uani d 1
O O3 0.95164(9) 0.37177(17) 0.51305(13) 0.0572(4) Uani d 1
O O4 0.42402(11) 0.5635(2) 0.27200(15) 0.0808(6) Uani d 1
S S1 0.89868(3) 0.25534(5) 0.54289(4) 0.0420(2) Uani d 1

loop_
_atom_site_aniso_label
_atom_site_aniso_U_11
_atom_site_aniso_U_22
_atom_site_aniso_U_33
_atom_site_aniso_U_12
_atom_site_aniso_U_13
_atom_site_aniso_U_23
C1 0.0528(11) 0.0385(10) 0.0414(9) -0.0054(8) 0.0154(8) -0.0002(7)
C2 0.0616(12) 0.0733(14) 0.0402(10) 0.0078(11) 0.0131(9) -0.0052(10)
C3 0.0647(14) 0.0912(18) 0.0514(12) 0.0168(13) 0.0207(10) -0.0088(12)
C4 0.0580(12) 0.0621(13) 0.0500(11) 0.0068(10) 0.0128(9) -0.0017(10)
C5 0.0587(12) 0.0678(13) 0.0418(10) 0.0027(10) 0.0122(9) -0.0011(10)
C6 0.0524(11) 0.0591(12) 0.0404(10) -0.0003(9) 0.0175(8) -0.0039(9)
C7 0.0604(13) 0.0722(15) 0.0608(14) 0.0121(12) 0.0164(11) -0.0043(11)
C8 0.0575(12) 0.0696(15) 0.0592(13) 0.0101(11) 0.0133(10) -0.0042(11)
C9 0.0594(12) 0.0593(13) 0.0578(12) 0.0098(10) 0.0169(10) 0.0071(10)
C10 0.0524(11) 0.0538(12) 0.0627(13) 0.0066(9) 0.0132(9) 0.0084(10)
C11 0.0637(14) 0.0721(17) 0.0796(17) 0.0146(12) 0.0059(12) -0.0102(13)
C12 0.089(2) 0.087(2) 0.088(2) 0.0125(17) 0.0004(16) -0.0262(17)
C13 0.0855(19) 0.085(2) 0.090(2) 0.0032(16) -0.0132(16) -0.0073(17)
C14 0.0671(16) 0.099(2) 0.099(2) 0.0164(16) -0.0093(15) -0.0044(18)
C15 0.0654(15) 0.086(2) 0.0879(19) 0.0204(14) 0.0074(13) -0.0085(15)
C16 0.0727(15) 0.0431(12) 0.0759(16) -0.0069(11) -0.0079(12) 0.0050(11)
C17 0.0769(16) 0.0668(15) 0.0643(14) 0.0032(12) 0.0119(12) -0.0243(12)
C18 0.0757(16) 0.0732(16) 0.0575(13) -0.0167(13) 0.0161(12) 0.0030(12)
C19 0.0719(15) 0.0431(12) 0.0780(16) -0.0039(10) 0.0023(12) -0.0075(11)
C20 0.0543(12) 0.0746(16) 0.0593(13) 0.0024(11) 0.0095(10) -0.0197(12)
N1 0.0553(10) 0.0829(15) 0.0504(10) -0.0139(10) 0.0055(8) 0.0111(10)
O1 0.0662(9) 0.0592(9) 0.0416(8) 0.0012(7) 0.0132(6) 0.0065(6)
O2 0.0714(9) 0.0429(8) 0.0640(9) 0.0047(7) 0.0130(7) -0.0109(7)
O3 0.0593(8) 0.0506(8) 0.0652(9) -0.0143(7) 0.0220(7) 0.0026(7)
O4 0.0820(12) 0.0959(14) 0.0662(10) 0.0317(10) 0.0150(9) -0.0086(10)
S1 0.0500(3) 0.0364(3) 0.0416(3) -0.00446(17) 0.0139(2) -0.00033(16)

loop_
_atom_type_symbol
_atom_type_description
_atom_type_scat_dispersion_real
_atom_type_scat_dispersion_imag
_atom_type_scat_source
C C 0.0181 0.0091 'International Tables Vol C Tables 4.2.6.8 and 6.1.1.4'
H H 0.0000 0.0000 'International Tables Vol C Tables 4.2.6.8 and 6.1.1.4'
N N 0.0311 0.0180 'International Tables Vol C Tables 4.2.6.8 and 6.1.1.4'
O O 0.0492 0.0322 'International Tables Vol C Tables 4.2.6.8 and 6.1.1.4'
S S 0.3331 0.5567 'International Tables Vol C Tables 4.2.6.8 and 6.1.1.4'

loop_
_geom_angle_atom_site_label_1
_geom_angle_atom_site_label_2
_geom_angle_atom_site_label_3
_geom_angle
C2 C1 C6 119.45(19)
C2 C1 S1 121.59(16)
C6 C1 S1 118.95(15)
C3 C2 C1 120.2(2)
C3 C2 H2 121.2(14)
C1 C2 H2 118.4(14)
C2 C3 C4 121.4(2)
C2 C3 H3 122.3(17)
C4 C3 H3 116.1(17)
C3 C4 C5 117.7(2)
C3 C4 C7 119.6(2)
C5 C4 C7 122.8(2)
C6 C5 C4 121.2(2)
C6 C5 H5 119.6(14)
C4 C5 H5 119.1(14)
C5 C6 C1 120.02(19)
C5 C6 H6 118.7(15)
C1 C6 H6 121.3(15)
C8 C7 C4 128.1(2)
C8 C7 H7 116.8(17)
C4 C7 H7 115.1(17)
C7 C8 C9 121.6(2)
C7 C8 H8 116.5(18)
C9 C8 H8 121.9(18)
O4 C9 C8 120.1(2)
O4 C9 C10 120.0(2)
C8 C9 C10 119.87(19)
C11 C10 C15 118.3(2)
C11 C10 C9 123.5(2)
C15 C10 C9 118.2(2)
C10 C11 C12 120.8(3)
C10 C11 H11 119.7(18)
C12 C11 H11 119.3(18)
C13 C12 C11 119.9(3)
C13 C12 H12 123(2)
C11 C12 H12 117(2)
C14 C13 C12 119.8(3)
C14 C13 H13 123(2)
C12 C13 H13 117(2)
C13 C14 C15 120.4(3)
C13 C14 H14 122(2)
C15 C14 H14 117(2)
C14 C15 C10 120.7(3)
C14 C15 H15 121(2)
C10 C15 H15 117(2)
N1 C16 C17 119.8(2)
N1 C16 H16 113.9(18)
C17 C16 H16 126.3(18)
C16 C17 C18 119.3(2)
C16 C17 H17 122.9(17)
C18 C17 H17 117.8(17)
C19 C18 C17 119.1(2)
C19 C18 H18 116.9(17)
C17 C18 H18 124.0(17)
C20 C19 C18 119.9(2)
C20 C19 H19 117.8(17)
C18 C19 H19 122.3(17)
N1 C20 C19 120.1(2)
N1 C20 H20 113.6(18)
C19 C20 H20 126.3(18)
C20 N1 C16 121.9(2)
C20 N1 H1N 116.5(17)
C16 N1 H1N 121.6(18)
O2 S1 O1 114.11(9)
O2 S1 O3 112.37(9)
O1 S1 O3 112.05(9)
O2 S1 C1 106.34(9)
O1 S1 C1 106.34(9)
O3 S1 C1 104.82(9)

loop_
_geom_bond_atom_site_label_1
_geom_bond_atom_site_label_2
_geom_bond_distance
C1 C2 1.377(3)
C1 C6 1.396(3)
C1 S1 1.773(2)
C2 C3 1.374(3)
C2 H2 0.98(3)
C3 C4 1.392(3)
C3 H3 0.93(3)
C4 C5 1.399(3)
C4 C7 1.459(3)
C5 C6 1.371(3)
C5 H5 0.98(3)
C6 H6 0.93(3)
C7 C8 1.313(3)
C7 H7 0.92(3)
C8 C9 1.478(3)
C8 H8 0.87(3)
C9 O4 1.223(3)
C9 C10 1.492(3)
C10 C11 1.380(3)
C10 C15 1.392(3)
C11 C12 1.384(4)
C11 H11 0.98(3)
C12 C13 1.378(4)
C12 H12 0.96(4)
C13 C14 1.366(5)
C13 H13 1.01(4)
C14 C15 1.375(4)
C14 H14 0.95(3)
C15 H15 0.88(3)
C16 N1 1.332(3)
C16 C17 1.358(4)
C16 H16 0.88(3)
C17 C18 1.374(4)
C17 H17 1.00(3)
C18 C19 1.364(4)
C18 H18 0.98(3)
C19 C20 1.349(4)
C19 H19 0.95(3)
C20 N1 1.321(4)
C20 H20 0.92(3)
N1 H1N 0.97(3)
O1 S1 1.4469(15)
O2 S1 1.4459(14)
O3 S1 1.4583(14)

loop_
_geom_hbond_atom_site_label_D
_geom_hbond_atom_site_label_H
_geom_hbond_atom_site_label_A
_geom_hbond_site_symmetry_A
_geom_hbond_distance_DH
_geom_hbond_distance_HA
_geom_hbond_distance_DA
_geom_hbond_angle_DHA
N1 H1N O3 4_466 0.97(3) 1.86(3) 2.790(2) 159(3)
C16 H16 O1 2_646 0.88(3) 2.44(3) 3.260(3) 156(2)
C19 H19 O1 2_656 0.95(3) 2.42(3) 3.324(3) 161(2)
C17 H17 O2 3_656 1.00(3) 2.48(3) 3.224(3) 132(2)
C20 H20 O2 4_466 0.92(3) 2.52(3) 3.251(3) 136(2)
C6 H6 O1 4_565 0.93(3) 2.40(3) 3.303(3) 164(2)
C3 H3 O4 3_666 0.93(3) 2.42(3) 3.275(3) 152(2)

loop_
_geom_torsion_atom_site_label_1
_geom_torsion_atom_site_label_2
_geom_torsion_atom_site_label_3
_geom_torsion_atom_site_label_4
_geom_torsion
C6 C1 C2 C3 0.0(3)
S1 C1 C2 C3 179.3(2)
C1 C2 C3 C4 0.8(4)
C2 C3 C4 C5 -1.4(4)
C2 C3 C4 C7 177.8(3)
C3 C4 C5 C6 1.2(4)
C7 C4 C5 C6 -178.0(2)
C4 C5 C6 C1 -0.4(3)
C2 C1 C6 C5 -0.3(3)
S1 C1 C6 C5 -179.56(17)
C3 C4 C7 C8 -165.5(3)
C5 C4 C7 C8 13.6(4)
C4 C7 C8 C9 178.5(2)
C7 C8 C9 O4 11.3(4)
C7 C8 C9 C10 -166.9(2)
O4 C9 C10 C11 -178.3(2)
C8 C9 C10 C11 -0.2(4)
O4 C9 C10 C15 2.1(4)
C8 C9 C10 C15 -179.7(2)
C15 C10 C11 C12 -0.6(4)
C9 C10 C11 C12 179.9(3)
C10 C11 C12 C13 -1.2(5)
C11 C12 C13 C14 2.1(6)
C12 C13 C14 C15 -1.3(6)
C13 C14 C15 C10 -0.4(5)
C11 C10 C15 C14 1.4(5)
C9 C10 C15 C14 -179.0(3)
N1 C16 C17 C18 0.3(4)
C16 C17 C18 C19 0.2(4)
C17 C18 C19 C20 -0.6(4)
C18 C19 C20 N1 0.4(4)
C19 C20 N1 C16 0.2(3)
C17 C16 N1 C20 -0.5(4)
C2 C1 S1 O2 132.92(18)
C6 C1 S1 O2 -47.78(18)
C2 C1 S1 O1 10.9(2)
C6 C1 S1 O1 -169.76(15)
C2 C1 S1 O3 -107.89(19)
C6 C1 S1 O3 71.41(17)

loop_
_cod_related_entry_id
_cod_related_entry_database
_cod_related_entry_code
1 ChemSpider 30655270
